data_2243640
loop_
_publ_author_name
'Reddy, J. Prakasha'

_publ_section_title
;
 Crystal structure and Hirshfeld surface analysis of
 dichlorido(methanol-\k<i>O</i>)bis(2-methylpyridine-\k<i>N</i>)copper(II)
;
_journal_coeditor_code YK2140
_journal_issue 11
_journal_name_full 'Acta Crystallographica Section E'
_journal_page_first 1771
_journal_page_last 1774
_journal_paper_doi 10.1107/S2056989020014036
_journal_volume 76
_journal_year 2020
_chemical_formula_iupac '[Cu Cl2 (C6 H7 N)2 (C H4 O)]'
_chemical_formula_moiety 'C13 H18 Cl2 Cu N2 O'
_chemical_formula_sum 'C13 H18 Cl2 Cu N2 O'
_chemical_formula_weight 352.73
_chemical_name_common 2-picolinecoppercomplex
_chemical_name_systematic
;
Dichlorido(methanol-\k<i>O</i>)bis(2-methylpyridine-\k<i>N</i>)copper(II)
;
_space_group_crystal_system monoclinic
_space_group_IT_number 15
_space_group_name_Hall '-C 2yc'
_space_group_name_H-M_alt 'C 1 2/c 1'
_atom_sites_solution_hydrogens mixed
_atom_sites_solution_primary dual
_audit_creation_method
;
Olex2 1.2
(compiled 2018.05.29 svn.r3508 for OlexSys, GUI svn.r5506)
;
_cell_angle_alpha 90
_cell_angle_beta 99.209(3)
_cell_angle_gamma 90
_cell_formula_units_Z 8
_cell_length_a 14.4554(4)
_cell_length_b 8.5865(2)
_cell_length_c 24.8055(8)
_cell_measurement_reflns_used 4621
_cell_measurement_temperature 120(2)
_cell_measurement_theta_max 31.9560
_cell_measurement_theta_min 3.0760
_cell_volume 3039.21(15)
_computing_cell_refinement
;
CrysAlis RED (Oxford Diffraction, 2009)
;
_computing_data_collection
;
CrysAlis CCD (Oxford Diffraction, 2009)
;
_computing_data_reduction
;
CrysAlis RED (Oxford Diffraction, 2009)
;
_computing_molecular_graphics
;
<i>OLEX2</i> (Dolomanov <i>et al.</i>,  2009)
;
_computing_publication_material
;
<i>OLEX2</i> (Dolomanov <i>et al.</i>,  2009)
;
_computing_structure_refinement
;
ShelXL (Sheldrick, 2015b)
;
_computing_structure_solution
;
ShelXT (Sheldrick, 2015a)
;
_diffrn_ambient_temperature 120(2)
_diffrn_detector_area_resol_mean 16.1511
_diffrn_measured_fraction_theta_full 0.999
_diffrn_measured_fraction_theta_max 0.926
_diffrn_measurement_device_type 'Agilent XCalibur diffractometer'
_diffrn_measurement_method '\w scans'
_diffrn_radiation_type MoK\a
_diffrn_radiation_wavelength 0.71073
_diffrn_reflns_av_R_equivalents 0.0403
_diffrn_reflns_av_unetI/netI 0.0430
_diffrn_reflns_limit_h_max 21
_diffrn_reflns_limit_h_min -20
_diffrn_reflns_limit_k_max 11
_diffrn_reflns_limit_k_min -12
_diffrn_reflns_limit_l_max 37
_diffrn_reflns_limit_l_min -37
_diffrn_reflns_number 15974
_diffrn_reflns_theta_full 25.242
_diffrn_reflns_theta_max 32.600
_diffrn_reflns_theta_min 2.769
_exptl_absorpt_coefficient_mu 1.782
_exptl_absorpt_correction_T_max 1.00000
_exptl_absorpt_correction_T_min 0.54866
_exptl_absorpt_correction_type multi-scan
_exptl_absorpt_process_details
;
(CrysAlisPro; Rigaku OD, 2018)
;
_exptl_crystal_colour blue
_exptl_crystal_density_diffrn 1.542
_exptl_crystal_description block
_exptl_crystal_F_000 1448
_exptl_crystal_size_max 0.21
_exptl_crystal_size_mid 0.16
_exptl_crystal_size_min 0.11
_refine_diff_density_max 0.541
_refine_diff_density_min -0.507
_refine_ls_extinction_method none
_refine_ls_goodness_of_fit_ref 1.125
_refine_ls_hydrogen_treatment mixed
_refine_ls_matrix_type full
_refine_ls_number_parameters 178
_refine_ls_number_reflns 5137
_refine_ls_number_restraints 0
_refine_ls_restrained_S_all 1.125
_refine_ls_R_factor_all 0.0506
_refine_ls_R_factor_gt 0.0381
_refine_ls_shift/su_max 0.001
_refine_ls_shift/su_mean 0.000
_refine_ls_structure_factor_coef Fsqd
_refine_ls_weighting_details 'w=1/[\s^2^(Fo^2^)+(0.0199P)^2^+4.4488P] where P=(Fo^2^+2Fc^2^)/3'
_refine_ls_weighting_scheme calc
_refine_ls_wR_factor_gt 0.0741
_refine_ls_wR_factor_ref 0.0805
_reflns_number_gt 4251
_reflns_number_total 5137
_reflns_threshold_expression 'I > 2\s(I)'
_cod_data_source_file yk2140sup1.cif
_cod_data_source_block I
_cod_original_cell_volume 3039.22(16)
_cod_database_code 2243640
_shelx_space_group_comment
;
The symmetry employed for this shelxl refinement is uniquely defined
by the following loop, which should always be used as a source of
symmetry information in preference to the above space-group names.
They are only intended as comments.
;

loop_
_space_group_symop_operation_xyz
'x, y, z'
'-x, y, -z+1/2'
'x+1/2, y+1/2, z'
'-x+1/2, y+1/2, -z+1/2'
'-x, -y, -z'
'x, -y, z-1/2'
'-x+1/2, -y+1/2, -z'
'x+1/2, -y+1/2, z-1/2'

loop_
_atom_site_type_symbol
_atom_site_label
_atom_site_fract_x
_atom_site_fract_y
_atom_site_fract_z
_atom_site_U_iso_or_equiv
_atom_site_adp_type
_atom_site_calc_flag
_atom_site_occupancy
_atom_site_disorder_assembly
_atom_site_disorder_group
Cu Cu1 0.50986(2) 0.75598(3) 0.37062(2) 0.01272(6) Uani d 1 . .
Cl Cl1 0.41953(3) 0.66088(6) 0.43059(2) 0.01703(10) Uani d 1 . .
Cl Cl2 0.61677(3) 0.86629(5) 0.32152(2) 0.01706(10) Uani d 1 . .
O O1 0.40656(10) 0.69534(18) 0.29006(6) 0.0192(3) Uani d 1 . .
H H1 0.408(2) 0.738(3) 0.2640(12) 0.029 Uiso d 1 . .
N N2 0.45788(11) 0.97058(19) 0.38001(7) 0.0145(3) Uani d 1 . .
N N1 0.57721(11) 0.54847(19) 0.37032(7) 0.0149(3) Uani d 1 . .
C C1 0.49779(13) 1.0690(2) 0.41912(8) 0.0141(3) Uani d 1 . .
C C2 0.45939(14) 1.2154(2) 0.42581(8) 0.0168(4) Uani d 1 . .
H H2 0.488544 1.282802 0.452631 0.020 Uiso calc 1 . .
C C3 0.64638(14) 0.5067(2) 0.41102(9) 0.0175(4) Uani d 1 . .
C C4 0.58446(14) 1.0157(2) 0.45567(8) 0.0188(4) Uani d 1 . .
H H4A 0.571444 0.921107 0.473669 0.028 Uiso calc 1 . .
H H4B 0.604355 1.094501 0.482496 0.028 Uiso calc 1 . .
H H4C 0.633209 0.997353 0.434317 0.028 Uiso calc 1 . .
C C5 0.66783(15) 0.2646(2) 0.36638(9) 0.0220(4) Uani d 1 . .
H H5 0.698699 0.170012 0.364995 0.026 Uiso calc 1 . .
C C6 0.69292(14) 0.3650(2) 0.40943(9) 0.0216(4) Uani d 1 . .
H H6 0.740983 0.338329 0.437494 0.026 Uiso calc 1 . .
C C7 0.37914(14) 1.0160(2) 0.34693(9) 0.0201(4) Uani d 1 . .
H H7 0.351990 0.948582 0.319564 0.024 Uiso calc 1 . .
C C8 0.55316(15) 0.4492(2) 0.32849(8) 0.0190(4) Uani d 1 . .
H H8 0.505512 0.477838 0.300461 0.023 Uiso calc 1 . .
C C9 0.37781(15) 1.2600(2) 0.39241(9) 0.0192(4) Uani d 1 . .
H H9 0.350701 1.356328 0.396982 0.023 Uiso calc 1 . .
C C10 0.59622(16) 0.3063(2) 0.32532(9) 0.0220(4) Uani d 1 . .
H H10 0.577215 0.239722 0.296070 0.026 Uiso calc 1 . .
C C11 0.33724(15) 1.1589(3) 0.35209(9) 0.0223(4) Uani d 1 . .
H H11 0.282686 1.186387 0.328834 0.027 Uiso calc 1 . .
C C12 0.32370(15) 0.6023(3) 0.28385(9) 0.0231(4) Uani d 1 . .
H H12A 0.326320 0.525448 0.256034 0.035 Uiso calc 1 . .
H H12B 0.269827 0.667541 0.273541 0.035 Uiso calc 1 . .
H H12C 0.319211 0.551434 0.317792 0.035 Uiso calc 1 . .
C C13 0.67215(16) 0.6175(3) 0.45740(10) 0.0271(5) Uani d 1 . .
H H13A 0.691508 0.714806 0.443729 0.041 Uiso calc 1 . .
H H13B 0.722622 0.574607 0.482943 0.041 Uiso calc 1 . .
H H13C 0.618872 0.634370 0.475334 0.041 Uiso calc 1 . .

loop_
_atom_site_aniso_label
_atom_site_aniso_U_11
_atom_site_aniso_U_22
_atom_site_aniso_U_33
_atom_site_aniso_U_12
_atom_site_aniso_U_13
_atom_site_aniso_U_23
Cu1 0.01378(11) 0.01059(11) 0.01375(11) 0.00289(8) 0.00206(8) -0.00104(8)
Cl1 0.0200(2) 0.0157(2) 0.0161(2) 0.00216(17) 0.00497(17) 0.00003(17)
Cl2 0.0182(2) 0.0149(2) 0.0192(2) -0.00028(16) 0.00627(17) -0.00322(17)
O1 0.0226(7) 0.0190(7) 0.0152(7) -0.0020(6) 0.0008(6) 0.0024(6)
N2 0.0145(7) 0.0122(7) 0.0175(8) 0.0024(6) 0.0047(6) 0.0004(6)
N1 0.0152(7) 0.0133(7) 0.0168(8) 0.0020(6) 0.0045(6) -0.0011(6)
C1 0.0168(8) 0.0135(8) 0.0128(8) 0.0014(7) 0.0049(7) 0.0018(7)
C2 0.0226(9) 0.0128(9) 0.0165(9) 0.0015(7) 0.0075(8) -0.0011(7)
C3 0.0157(9) 0.0155(9) 0.0217(10) 0.0024(7) 0.0041(7) 0.0004(8)
C4 0.0216(9) 0.0175(9) 0.0164(9) 0.0042(8) 0.0005(8) -0.0029(8)
C5 0.0252(10) 0.0135(9) 0.0304(11) 0.0057(8) 0.0138(9) 0.0027(8)
C6 0.0186(9) 0.0196(10) 0.0264(11) 0.0077(8) 0.0030(8) 0.0034(8)
C7 0.0178(9) 0.0175(9) 0.0237(10) 0.0031(7) -0.0009(8) -0.0033(8)
C8 0.0235(10) 0.0190(10) 0.0154(9) 0.0031(8) 0.0055(8) -0.0020(8)
C9 0.0233(10) 0.0138(9) 0.0225(10) 0.0058(7) 0.0094(8) 0.0022(8)
C10 0.0293(11) 0.0163(9) 0.0222(10) 0.0021(8) 0.0101(9) -0.0044(8)
C11 0.0198(9) 0.0205(10) 0.0252(11) 0.0076(8) -0.0007(8) -0.0007(8)
C12 0.0202(10) 0.0289(11) 0.0202(10) 0.0001(8) 0.0033(8) -0.0023(9)
C13 0.0236(10) 0.0235(11) 0.0303(12) 0.0082(9) -0.0081(9) -0.0069(9)

loop_
_atom_type_symbol
_atom_type_description
_atom_type_scat_dispersion_real
_atom_type_scat_dispersion_imag
_atom_type_scat_source
C C 0.0033 0.0016 'International Tables Vol C Tables 4.2.6.8 and 6.1.1.4'
H H 0.0000 0.0000 'International Tables Vol C Tables 4.2.6.8 and 6.1.1.4'
Cl Cl 0.1484 0.1585 'International Tables Vol C Tables 4.2.6.8 and 6.1.1.4'
Cu Cu 0.3201 1.2651 'International Tables Vol C Tables 4.2.6.8 and 6.1.1.4'
N N 0.0061 0.0033 'International Tables Vol C Tables 4.2.6.8 and 6.1.1.4'
O O 0.0106 0.0060 'International Tables Vol C Tables 4.2.6.8 and 6.1.1.4'

loop_
_geom_angle_atom_site_label_1
_geom_angle_atom_site_label_2
_geom_angle_atom_site_label_3
_geom_angle_site_symmetry_1
_geom_angle_site_symmetry_3
_geom_angle
_geom_angle_publ_flag
Cl1 Cu1 Cl2 . . 171.17(2) y
Cl1 Cu1 O1 . . 97.06(4) y
Cl2 Cu1 O1 . . 91.73(4) y
N2 Cu1 Cl1 . . 89.37(5) y
N2 Cu1 Cl2 . . 88.82(5) y
N2 Cu1 O1 . . 95.90(6) y
N2 Cu1 N1 . . 171.61(7) y
N1 Cu1 Cl1 . . 90.74(5) y
N1 Cu1 Cl2 . . 89.79(5) y
N1 Cu1 O1 . . 92.42(6) y
Cu1 O1 H1 . . 121(2) ?
C12 O1 Cu1 . . 128.53(13) ?
C12 O1 H1 . . 109(2) ?
C1 N2 Cu1 . . 122.19(13) ?
C1 N2 C7 . . 118.63(17) ?
C7 N2 Cu1 . . 119.16(14) ?
C3 N1 Cu1 . . 121.89(13) ?
C8 N1 Cu1 . . 119.60(13) ?
C8 N1 C3 . . 118.50(17) ?
N2 C1 C2 . . 121.29(18) ?
N2 C1 C4 . . 117.75(17) ?
C2 C1 C4 . . 120.96(18) ?
C1 C2 H2 . . 120.1 ?
C9 C2 C1 . . 119.71(19) ?
C9 C2 H2 . . 120.1 ?
N1 C3 C6 . . 120.91(19) ?
N1 C3 C13 . . 118.02(17) ?
C6 C3 C13 . . 121.06(19) ?
C1 C4 H4A . . 109.5 ?
C1 C4 H4B . . 109.5 ?
C1 C4 H4C . . 109.5 ?
H4A C4 H4B . . 109.5 ?
H4A C4 H4C . . 109.5 ?
H4B C4 H4C . . 109.5 ?
C6 C5 H5 . . 120.5 ?
C6 C5 C10 . . 118.99(19) ?
C10 C5 H5 . . 120.5 ?
C3 C6 H6 . . 120.0 ?
C5 C6 C3 . . 120.0(2) ?
C5 C6 H6 . . 120.0 ?
N2 C7 H7 . . 118.7 ?
N2 C7 C11 . . 122.6(2) ?
C11 C7 H7 . . 118.7 ?
N1 C8 H8 . . 118.6 ?
N1 C8 C10 . . 122.9(2) ?
C10 C8 H8 . . 118.6 ?
C2 C9 H9 . . 120.6 ?
C2 C9 C11 . . 118.84(19) ?
C11 C9 H9 . . 120.6 ?
C5 C10 C8 . . 118.7(2) ?
C5 C10 H10 . . 120.7 ?
C8 C10 H10 . . 120.7 ?
C7 C11 H11 . . 120.6 ?
C9 C11 C7 . . 118.87(19) ?
C9 C11 H11 . . 120.6 ?
O1 C12 H12A . . 109.5 ?
O1 C12 H12B . . 109.5 ?
O1 C12 H12C . . 109.5 ?
H12A C12 H12B . . 109.5 ?
H12A C12 H12C . . 109.5 ?
H12B C12 H12C . . 109.5 ?
C3 C13 H13A . . 109.5 ?
C3 C13 H13B . . 109.5 ?
C3 C13 H13C . . 109.5 ?
H13A C13 H13B . . 109.5 ?
H13A C13 H13C . . 109.5 ?
H13B C13 H13C . . 109.5 ?

loop_
_geom_bond_atom_site_label_1
_geom_bond_atom_site_label_2
_geom_bond_site_symmetry_2
_geom_bond_distance
_geom_bond_publ_flag
Cu1 Cl1 . 2.2818(5) y
Cu1 Cl2 . 2.3175(5) y
Cu1 O1 . 2.3534(15) y
Cu1 N2 . 2.0174(16) y
Cu1 N1 . 2.0310(16) y
O1 H1 . 0.75(3) ?
O1 C12 . 1.427(3) ?
N2 C1 . 1.345(2) ?
N2 C7 . 1.350(3) ?
N1 C3 . 1.351(3) ?
N1 C8 . 1.345(3) ?
C1 C2 . 1.395(3) ?
C1 C4 . 1.496(3) ?
C2 H2 . 0.9300 ?
C2 C9 . 1.382(3) ?
C3 C6 . 1.394(3) ?
C3 C13 . 1.494(3) ?
C4 H4A . 0.9600 ?
C4 H4B . 0.9600 ?
C4 H4C . 0.9600 ?
C5 H5 . 0.9300 ?
C5 C6 . 1.375(3) ?
C5 C10 . 1.378(3) ?
C6 H6 . 0.9300 ?
C7 H7 . 0.9300 ?
C7 C11 . 1.383(3) ?
C8 H8 . 0.9300 ?
C8 C10 . 1.384(3) ?
C9 H9 . 0.9300 ?
C9 C11 . 1.382(3) ?
C10 H10 . 0.9300 ?
C11 H11 . 0.9300 ?
C12 H12A . 0.9600 ?
C12 H12B . 0.9600 ?
C12 H12C . 0.9600 ?
C13 H13A . 0.9600 ?
C13 H13B . 0.9600 ?
C13 H13C . 0.9600 ?

loop_
_geom_hbond_atom_site_label_D
_geom_hbond_atom_site_label_H
_geom_hbond_atom_site_label_A
_geom_hbond_site_symmetry_A
_geom_hbond_distance_DH
_geom_hbond_distance_HA
_geom_hbond_distance_DA
_geom_hbond_angle_DHA
_geom_hbond_publ_flag
O1 H1 Cl2 2_655 0.75(3) 2.37(3) 3.1033(16) 169(3) yes
C7 H7 O1 . 0.93 2.46 3.148(3) 130.4 yes
C8 H8 O1 . 0.93 2.34 3.036(3) 131.3 yes
C11 H11 Cl2 3_455 0.93 2.83 3.624(2) 143.4 yes

loop_
_geom_torsion_atom_site_label_1
_geom_torsion_atom_site_label_2
_geom_torsion_atom_site_label_3
_geom_torsion_atom_site_label_4
_geom_torsion_site_symmetry_1
_geom_torsion_site_symmetry_2
_geom_torsion_site_symmetry_3
_geom_torsion_site_symmetry_4
_geom_torsion
_geom_torsion_publ_flag
Cu1 N2 C1 C2 . . . . -178.36(14) ?
Cu1 N2 C1 C4 . . . . 1.1(2) ?
Cu1 N2 C7 C11 . . . . 177.53(17) ?
Cu1 N1 C3 C6 . . . . -178.70(15) ?
Cu1 N1 C3 C13 . . . . 0.6(3) ?
Cu1 N1 C8 C10 . . . . 179.63(16) ?
N2 C1 C2 C9 . . . . 1.2(3) ?
N2 C7 C11 C9 . . . . 0.5(3) ?
N1 C3 C6 C5 . . . . -0.9(3) ?
N1 C8 C10 C5 . . . . -1.0(3) ?
C1 N2 C7 C11 . . . . -0.9(3) ?
C1 C2 C9 C11 . . . . -1.5(3) ?
C2 C9 C11 C7 . . . . 0.6(3) ?
C3 N1 C8 C10 . . . . -0.1(3) ?
C4 C1 C2 C9 . . . . -178.23(18) ?
C6 C5 C10 C8 . . . . 1.1(3) ?
C7 N2 C1 C2 . . . . 0.0(3) ?
C7 N2 C1 C4 . . . . 179.42(18) ?
C8 N1 C3 C6 . . . . 1.0(3) ?
C8 N1 C3 C13 . . . . -179.70(19) ?
C10 C5 C6 C3 . . . . -0.2(3) ?
C13 C3 C6 C5 . . . . 179.8(2) ?

_cod_database_fobs_code 2243640
